data_7717460
loop_
_publ_author_name
'Blagov, Maxim Andreevich'
'Akimov, Alexander V.'
'Lobach, Anatoly S.'
'Zorina, Leokadiya'
'Simonov, Sergey'
'Zakharov, Konstantin'
'Vasiliev, Alexander'
'Spitsyna, Natalia'

_publ_section_title
;
 Hydrate of neutral iron(III) complex based on pyruvic acid
 thiosemicarbazone ligand with abrupt spin-crossover with T1/2=340 K and
 wide hysteresis loop of 45 K
;
_journal_name_full 'Dalton Transactions'
_journal_paper_doi 10.1039/D4DT02901A
_journal_year 2024
_chemical_formula_moiety 'C8 H11 Fe N6 O4 S2, H2 O'
_chemical_formula_sum 'C8 H13 Fe N6 O5 S2'
_chemical_formula_weight 393.21
_space_group_crystal_system monoclinic
_space_group_IT_number 14
_space_group_name_Hall '-P 2yn'
_space_group_name_H-M_alt 'P 1 21/n 1'
_atom_sites_solution_hydrogens mixed
_atom_sites_solution_primary direct
_atom_sites_solution_secondary difmap
_audit_creation_method SHELXL-2016/6
_audit_update_record
;
2024-10-07 deposited with the CCDC.	2024-11-07 downloaded from the CCDC.
;
_cell_angle_alpha 90
_cell_angle_beta 102.816(3)
_cell_angle_gamma 90
_cell_formula_units_Z 4
_cell_length_a 11.1829(3)
_cell_length_b 10.4546(3)
_cell_length_c 12.7936(3)
_cell_measurement_reflns_used 7665
_cell_measurement_temperature 150(1)
_cell_measurement_theta_max 32.8330
_cell_measurement_theta_min 2.1680
_cell_volume 1458.47(7)
_computing_cell_refinement 'CrysAlisPro 1.171.42.67a (Rigaku OD, 2022)'
_computing_data_collection 'CrysAlisPro 1.171.42.67a (Rigaku OD, 2022)'
_computing_data_reduction 'CrysAlisPro 1.171.42.67a (Rigaku OD, 2022)'
_computing_structure_refinement 'SHELXL-2016/6 (Sheldrick, 2016)'
_computing_structure_solution 'SHELXS-2016/6 (Sheldrick, 2016)'
_diffrn_ambient_temperature 150(1)
_diffrn_detector 'CCD plate'
_diffrn_detector_area_resol_mean 10.4566
_diffrn_detector_type AtlasS2
_diffrn_measured_fraction_theta_full 0.991
_diffrn_measured_fraction_theta_max 0.949
_diffrn_measurement_device 'four-circle diffractometer'
_diffrn_measurement_device_type 'Xcalibur, AtlasS2, Gemini'
_diffrn_measurement_method '\w scans'
_diffrn_radiation_monochromator graphite
_diffrn_radiation_probe x-ray
_diffrn_radiation_type 'Mo K\a'
_diffrn_radiation_wavelength 0.71073
_diffrn_reflns_av_R_equivalents 0.0233
_diffrn_reflns_av_unetI/netI 0.0169
_diffrn_reflns_Laue_measured_fraction_full 0.991
_diffrn_reflns_Laue_measured_fraction_max 0.949
_diffrn_reflns_limit_h_max 17
_diffrn_reflns_limit_h_min -16
_diffrn_reflns_limit_k_max 15
_diffrn_reflns_limit_k_min -15
_diffrn_reflns_limit_l_max 19
_diffrn_reflns_limit_l_min -19
_diffrn_reflns_number 33763
_diffrn_reflns_point_group_measured_fraction_full 0.991
_diffrn_reflns_point_group_measured_fraction_max 0.949
_diffrn_reflns_theta_full 32.000
_diffrn_reflns_theta_max 33.080
_diffrn_reflns_theta_min 2.191
_diffrn_source 'fine-focus sealed X-ray tube'
_diffrn_source_type 'Enhance (Mo) X-ray Source'
_exptl_absorpt_coefficient_mu 1.353
_exptl_absorpt_correction_T_max 1.00000
_exptl_absorpt_correction_T_min 0.85296
_exptl_absorpt_correction_type multi-scan
_exptl_absorpt_process_details
;
CrysAlisPro 1.171.41.102a (Rigaku Oxford Diffraction, 2021)
Empirical absorption correction using spherical harmonics,
implemented in SCALE3 ABSPACK scaling algorithm.
;
_exptl_crystal_colour black
_exptl_crystal_density_diffrn 1.791
_exptl_crystal_description prism
_exptl_crystal_F_000 804
_exptl_crystal_size_max 0.530
_exptl_crystal_size_mid 0.350
_exptl_crystal_size_min 0.250
_refine_diff_density_max 0.654
_refine_diff_density_min -0.592
_refine_diff_density_rms 0.072
_refine_ls_extinction_method none
_refine_ls_goodness_of_fit_ref 1.002
_refine_ls_hydrogen_treatment mixed
_refine_ls_matrix_type full
_refine_ls_number_parameters 220
_refine_ls_number_reflns 5244
_refine_ls_number_restraints 11
_refine_ls_restrained_S_all 1.002
_refine_ls_R_factor_all 0.0310
_refine_ls_R_factor_gt 0.0256
_refine_ls_shift/su_max 0.002
_refine_ls_shift/su_mean 0.000
_refine_ls_structure_factor_coef Fsqd
_refine_ls_weighting_details 'w=1/[\s^2^(Fo^2^)+(0.0288P)^2^+1.0818P] where P=(Fo^2^+2Fc^2^)/3'
_refine_ls_weighting_scheme calc
_refine_ls_wR_factor_gt 0.0607
_refine_ls_wR_factor_ref 0.0636
_reflns_Friedel_coverage 0.000
_reflns_number_gt 4680
_reflns_number_total 5244
_reflns_threshold_expression 'I > 2\s(I)'
_cod_data_source_file d4dt02901a2.cif
_cod_data_source_block 150K
_cod_original_sg_symbol_H-M 'P 21/n'
_cod_database_code 7717460
_shelx_shelxl_version_number 2016/6
_shelx_space_group_comment
;
The symmetry employed for this shelxl refinement is uniquely defined
by the following loop, which should always be used as a source of
symmetry information in preference to the above space-group names.
They are only intended as comments.
;
_shelx_estimated_absorpt_t_min 0.534
_shelx_estimated_absorpt_t_max 0.728

loop_
_space_group_symop_operation_xyz
'x, y, z'
'-x+1/2, y+1/2, -z+1/2'
'-x, -y, -z'
'x-1/2, -y-1/2, z-1/2'

loop_
_atom_site_label
_atom_site_type_symbol
_atom_site_fract_x
_atom_site_fract_y
_atom_site_fract_z
_atom_site_U_iso_or_equiv
_atom_site_adp_type
_atom_site_occupancy
_atom_site_site_symmetry_order
_atom_site_calc_flag
_atom_site_refinement_flags_posn
_atom_site_refinement_flags_adp
_atom_site_refinement_flags_occupancy
_atom_site_disorder_assembly
_atom_site_disorder_group
Fe1 Fe 0.07316(2) 0.48030(2) 0.24589(2) 0.01017(4) Uani 1 1 d . . . . .
S1 S 0.18833(3) 0.40292(3) 0.39723(2) 0.01400(6) Uani 1 1 d . . . . .
S2 S 0.22657(3) 0.59181(3) 0.20401(2) 0.01656(6) Uani 1 1 d . . . . .
O1 O -0.04378(8) 0.56553(9) 0.13368(7) 0.01658(16) Uani 1 1 d . . . . .
O2 O -0.05973(8) 0.36209(8) 0.25661(7) 0.01465(15) Uani 1 1 d . . . . .
O3 O -0.17905(8) 0.72449(9) 0.11055(7) 0.01743(17) Uani 1 1 d . . . . .
O4 O -0.12921(9) 0.16799(9) 0.20084(7) 0.01940(18) Uani 1 1 d . . . . .
C1 C 0.14989(10) 0.52416(10) 0.47851(9) 0.01199(18) Uani 1 1 d . . . . .
C2 C -0.05507(10) 0.69081(11) 0.28543(9) 0.01310(19) Uani 1 1 d . . . . .
C3 C -0.09700(10) 0.66042(11) 0.16872(9) 0.01338(19) Uani 1 1 d . . . . .
C4 C 0.25494(10) 0.48563(11) 0.10963(9) 0.01325(19) Uani 1 1 d . . . . .
C5 C 0.02969(10) 0.25780(11) 0.12792(9) 0.01287(19) Uani 1 1 d . . . . .
C6 C -0.06117(10) 0.26071(11) 0.19890(9) 0.01371(19) Uani 1 1 d . . . . .
C7 C -0.10541(12) 0.80021(12) 0.33620(10) 0.0194(2) Uani 1 1 d . . . . .
H7A H -0.125073 0.772044 0.403497 0.029 Uiso 1 1 calc R U . . .
H7B H -0.179959 0.831774 0.287611 0.029 Uiso 1 1 calc R U . . .
H7C H -0.044388 0.868932 0.350954 0.029 Uiso 1 1 calc R U . . .
C8 C 0.02984(12) 0.15109(12) 0.05170(10) 0.0194(2) Uani 1 1 d . . . . .
H8A H -0.029276 0.169171 -0.015532 0.029 Uiso 1 1 calc R U . . .
H8B H 0.006902 0.071551 0.082766 0.029 Uiso 1 1 calc R U . . .
H8C H 0.111990 0.141976 0.037472 0.029 Uiso 1 1 calc R U . . .
N1 N 0.02738(9) 0.61036(9) 0.33427(7) 0.01119(16) Uani 1 1 d . . . . .
N2 N 0.07513(9) 0.62150(9) 0.44210(7) 0.01292(17) Uani 1 1 d . . . . .
N3 N 0.10263(9) 0.35469(9) 0.14557(7) 0.01113(16) Uani 1 1 d . . . . .
N4 N 0.19352(9) 0.37326(9) 0.09093(8) 0.01288(17) Uani 1 1 d D . . . .
H4 H 0.2094(3) 0.3208(8) 0.0503(7) 0.015 Uiso 1 1 calc DR U . . .
N5 N 0.19869(10) 0.51779(10) 0.58320(8) 0.01561(18) Uani 1 1 d D . . . .
H5A H 0.1803(16) 0.5732(15) 0.6235(13) 0.019 Uiso 1 1 d D U . . .
H5B H 0.2493(14) 0.4607(15) 0.6087(13) 0.019 Uiso 1 1 d D U . . .
N6 N 0.33729(10) 0.51040(11) 0.05381(9) 0.01802(19) Uani 1 1 d D . . . .
H6A H 0.3563(17) 0.4577(15) 0.0113(13) 0.022 Uiso 1 1 d D U . . .
H6B H 0.3816(15) 0.5753(14) 0.0678(14) 0.022 Uiso 1 1 d D U . . .
O5W O 0.05691(9) 0.84554(9) 0.57132(7) 0.01669(16) Uani 1 1 d D . . . .
H5W1 H 0.0601(18) 0.7808(16) 0.5438(14) 0.025 Uiso 1 1 d D U . . .
H5W2 H 0.0926(17) 0.8347(18) 0.6285(13) 0.025 Uiso 1 1 d D U . . .

loop_
_atom_site_aniso_label
_atom_site_aniso_U_11
_atom_site_aniso_U_22
_atom_site_aniso_U_33
_atom_site_aniso_U_23
_atom_site_aniso_U_13
_atom_site_aniso_U_12
Fe1 0.01197(7) 0.00979(7) 0.00854(7) -0.00121(5) 0.00181(5) 0.00010(5)
S1 0.01619(12) 0.01278(12) 0.01255(11) -0.00067(9) 0.00217(9) 0.00380(9)
S2 0.02042(14) 0.01470(13) 0.01595(12) -0.00395(10) 0.00700(10) -0.00486(10)
O1 0.0199(4) 0.0176(4) 0.0108(3) -0.0014(3) 0.0002(3) 0.0056(3)
O2 0.0150(4) 0.0154(4) 0.0142(4) -0.0029(3) 0.0048(3) -0.0024(3)
O3 0.0193(4) 0.0184(4) 0.0126(4) -0.0003(3) -0.0007(3) 0.0051(3)
O4 0.0210(4) 0.0204(4) 0.0175(4) -0.0041(3) 0.0055(3) -0.0091(3)
C1 0.0125(4) 0.0115(4) 0.0114(4) -0.0008(3) 0.0016(4) -0.0008(3)
C2 0.0142(5) 0.0130(5) 0.0114(4) -0.0007(4) 0.0011(4) 0.0013(4)
C3 0.0147(5) 0.0139(5) 0.0111(4) -0.0003(4) 0.0018(4) -0.0007(4)
C4 0.0136(5) 0.0151(5) 0.0110(4) 0.0000(4) 0.0025(4) -0.0002(4)
C5 0.0135(5) 0.0127(5) 0.0118(4) -0.0011(4) 0.0015(4) -0.0004(4)
C6 0.0135(5) 0.0159(5) 0.0111(4) -0.0014(4) 0.0013(4) -0.0021(4)
C7 0.0201(6) 0.0182(5) 0.0170(5) -0.0051(4) -0.0020(4) 0.0070(4)
C8 0.0226(6) 0.0167(5) 0.0200(5) -0.0083(4) 0.0072(5) -0.0046(4)
N1 0.0118(4) 0.0121(4) 0.0090(4) -0.0004(3) 0.0009(3) 0.0002(3)
N2 0.0155(4) 0.0128(4) 0.0091(4) -0.0016(3) -0.0003(3) 0.0022(3)
N3 0.0115(4) 0.0117(4) 0.0100(4) -0.0004(3) 0.0018(3) 0.0005(3)
N4 0.0144(4) 0.0141(4) 0.0109(4) -0.0028(3) 0.0044(3) -0.0013(3)
N5 0.0195(5) 0.0142(4) 0.0108(4) -0.0010(3) -0.0017(3) 0.0038(4)
N6 0.0187(5) 0.0190(5) 0.0188(5) -0.0037(4) 0.0094(4) -0.0041(4)
O5W 0.0198(4) 0.0153(4) 0.0144(4) 0.0002(3) 0.0028(3) 0.0023(3)

loop_
_atom_type_symbol
_atom_type_description
_atom_type_scat_dispersion_real
_atom_type_scat_dispersion_imag
_atom_type_scat_source
C C 0.0033 0.0016 'International Tables Vol C Tables 4.2.6.8 and 6.1.1.4'
H H 0.0000 0.0000 'International Tables Vol C Tables 4.2.6.8 and 6.1.1.4'
N N 0.0061 0.0033 'International Tables Vol C Tables 4.2.6.8 and 6.1.1.4'
O O 0.0106 0.0060 'International Tables Vol C Tables 4.2.6.8 and 6.1.1.4'
Fe Fe 0.3463 0.8444 'International Tables Vol C Tables 4.2.6.8 and 6.1.1.4'
S S 0.1246 0.1234 'International Tables Vol C Tables 4.2.6.8 and 6.1.1.4'

loop_
_geom_angle_atom_site_label_1
_geom_angle_atom_site_label_2
_geom_angle_atom_site_label_3
_geom_angle
_geom_angle_site_symmetry_1
_geom_angle_site_symmetry_3
_geom_angle_publ_flag
N1 Fe1 N3 173.55(4) . . ?
N1 Fe1 O1 83.42(4) . . ?
N3 Fe1 O1 90.40(4) . . ?
N1 Fe1 O2 95.77(4) . . ?
N3 Fe1 O2 81.98(4) . . ?
O1 Fe1 O2 86.80(4) . . ?
N1 Fe1 S1 85.59(3) . . ?
N3 Fe1 S1 100.45(3) . . ?
O1 Fe1 S1 168.40(3) . . ?
O2 Fe1 S1 90.65(3) . . ?
N1 Fe1 S2 95.24(3) . . ?
N3 Fe1 S2 86.66(3) . . ?
O1 Fe1 S2 90.59(3) . . ?
O2 Fe1 S2 168.32(3) . . ?
S1 Fe1 S2 94.083(13) . . ?
C1 S1 Fe1 94.74(4) . . ?
C4 S2 Fe1 95.89(4) . . ?
C3 O1 Fe1 112.69(7) . . ?
C6 O2 Fe1 113.03(7) . . ?
N5 C1 N2 118.35(10) . . ?
N5 C1 S1 117.46(9) . . ?
N2 C1 S1 124.19(8) . . ?
N1 C2 C7 125.76(10) . . ?
N1 C2 C3 111.95(10) . . ?
C7 C2 C3 122.29(10) . . ?
O3 C3 O1 122.97(10) . . ?
O3 C3 C2 120.65(10) . . ?
O1 C3 C2 116.38(10) . . ?
N6 C4 N4 117.72(10) . . ?
N6 C4 S2 121.08(9) . . ?
N4 C4 S2 121.19(9) . . ?
N3 C5 C8 127.88(11) . . ?
N3 C5 C6 111.35(10) . . ?
C8 C5 C6 120.76(10) . . ?
O4 C6 O2 124.24(11) . . ?
O4 C6 C5 119.80(10) . . ?
O2 C6 C5 115.94(10) . . ?
C2 C7 H7A 109.5 . . ?
C2 C7 H7B 109.5 . . ?
H7A C7 H7B 109.5 . . ?
C2 C7 H7C 109.5 . . ?
H7A C7 H7C 109.5 . . ?
H7B C7 H7C 109.5 . . ?
C5 C8 H8A 109.5 . . ?
C5 C8 H8B 109.5 . . ?
H8A C8 H8B 109.5 . . ?
C5 C8 H8C 109.5 . . ?
H8A C8 H8C 109.5 . . ?
H8B C8 H8C 109.5 . . ?
C2 N1 N2 120.36(9) . . ?
C2 N1 Fe1 115.50(7) . . ?
N2 N1 Fe1 124.15(7) . . ?
C1 N2 N1 111.17(9) . . ?
C5 N3 N4 122.33(9) . . ?
C5 N3 Fe1 117.39(8) . . ?
N4 N3 Fe1 120.17(7) . . ?
C4 N4 N3 115.94(9) . . ?
C4 N4 H4 122.0 . . ?
N3 N4 H4 122.0 . . ?
C1 N5 H5A 119.1(12) . . ?
C1 N5 H5B 121.2(12) . . ?
H5A N5 H5B 119.6(17) . . ?
C4 N6 H6A 122.5(13) . . ?
C4 N6 H6B 119.9(12) . . ?
H6A N6 H6B 116.8(17) . . ?
H5W1 O5W H5W2 104.1(19) . . ?

loop_
_geom_bond_atom_site_label_1
_geom_bond_atom_site_label_2
_geom_bond_distance
_geom_bond_site_symmetry_2
_geom_bond_publ_flag
Fe1 N1 1.9096(9) . ?
Fe1 N3 1.9152(9) . ?
Fe1 O1 1.9318(8) . ?
Fe1 O2 1.9608(9) . ?
Fe1 S1 2.2262(3) . ?
Fe1 S2 2.2354(3) . ?
S1 C1 1.7523(11) . ?
S2 C4 1.7207(12) . ?
O1 C3 1.2874(14) . ?
O2 C6 1.2897(14) . ?
O3 C3 1.2416(14) . ?
O4 C6 1.2359(14) . ?
C1 N5 1.3312(14) . ?
C1 N2 1.3338(14) . ?
C2 N1 1.3010(14) . ?
C2 C7 1.4862(16) . ?
C2 C3 1.4965(15) . ?
C4 N6 1.3102(15) . ?
C4 N4 1.3551(15) . ?
C5 N3 1.2887(14) . ?
C5 C8 1.4819(16) . ?
C5 C6 1.5058(16) . ?
C7 H7A 0.9800 . ?
C7 H7B 0.9800 . ?
C7 H7C 0.9800 . ?
C8 H8A 0.9800 . ?
C8 H8B 0.9800 . ?
C8 H8C 0.9800 . ?
N1 N2 1.3693(12) . ?
N3 N4 1.3691(13) . ?
N4 H4 0.802(13) . ?
N5 H5A 0.831(13) . ?
N5 H5B 0.837(13) . ?
N6 H6A 0.834(13) . ?
N6 H6B 0.835(13) . ?
O5W H5W1 0.767(15) . ?
O5W H5W2 0.760(15) . ?

loop_
_geom_hbond_atom_site_label_D
_geom_hbond_atom_site_label_H
_geom_hbond_atom_site_label_A
_geom_hbond_distance_DH
_geom_hbond_distance_HA
_geom_hbond_distance_DA
_geom_hbond_angle_DHA
_geom_hbond_site_symmetry_A
C8 H8C O3 0.98 2.59 3.2128(16) 121.2 3_565
N4 H4 O3 0.80 2.07 2.7441(13) 142.3 3_565
N5 H5A O2 0.831(13) 2.355(14) 3.0991(14) 149.4(16) 3_566
N5 H5B O4 0.837(13) 2.082(13) 2.9080(13) 168.8(16) 4_666
N6 H6A O5W 0.834(13) 1.972(14) 2.7882(14) 165.7(18) 2_545
N6 H6B O5W 0.835(13) 2.120(15) 2.8472(14) 145.4(17) 4_675
O5W H5W1 N2 0.767(15) 2.143(15) 2.9000(13) 169.2(19) .
O5W H5W2 O4 0.760(15) 2.131(16) 2.8504(13) 158.3(19) 3_566
